data_2312307
loop_
_publ_author_name
'Som, Shubham'
'Hasija, Avantika'
'Chopra, Deepak'

_publ_section_title
;
 From liquid to crystal via mechanochemical grinding: unique host-guest
 (HOF) cocrystal.
;
_journal_coeditor_code EF3047
_journal_issue 10
_journal_name_full 'Acta crystallographica. Section C, Structural chemistry'
_journal_paper_doi 10.1107/S2053229623007519
_journal_volume 79
_journal_year 2023
_chemical_formula_iupac '2C18 H14 Cl O4 P, 5C9 H6 O6'
_chemical_formula_moiety '2(C18 H14 Cl O4 P), 5(C9 H6 O6)'
_chemical_formula_sum 'C81 H58 Cl2 O38 P2'
_chemical_formula_weight 1772.11
_chemical_name_common
;
Trimesic acid--4-chlorophenyl diphenyl phosphate (5/2)
;
_chemical_name_systematic
;
Benzene-1,3,5-tricarboxylic acid--4-chlorophenyl diphenyl phosphate (5/2)
;
_space_group_crystal_system monoclinic
_space_group_IT_number 15
_space_group_name_Hall '-C 2yc'
_space_group_name_H-M_alt 'C 1 2/c 1'
_atom_sites_solution_hydrogens mixed
_atom_sites_solution_primary dual
_audit_creation_method
;
Olex2 1.5
(compiled 2023.03.06 svn.rbb2c1857 for OlexSys, GUI svn.r6748)
;
_cell_angle_alpha 90
_cell_angle_beta 108.189(11)
_cell_angle_gamma 90
_cell_formula_units_Z 8
_cell_length_a 28.778(8)
_cell_length_b 16.511(5)
_cell_length_c 34.938(12)
_cell_measurement_reflns_used 4009
_cell_measurement_temperature 105.00
_cell_measurement_theta_max 25.55
_cell_measurement_theta_min 2.45
_cell_volume 15771(9)
_computing_cell_refinement
;
SAINT (Bruker, 2019)
;
_computing_data_collection
;
APEX2 (Bruker, 2019)
;
_computing_data_reduction
;
SAINT (Bruker, 2019)
;
_computing_molecular_graphics
;
OLEX2 (Dolomanov <i>et al.</i>,  2009)
;
_computing_publication_material
;
OLEX2 (Dolomanov <i>et al.</i>,  2009),
<i>Mercury</i> (Macrae <i>et al.</i>, 2020),
<i>PARST</i> (Nardelli, 1995) and <i>PLATON</i> (Spek, 2020)
;
_computing_structure_refinement
;
SHELXL2018 (Sheldrick, 2015<i>b</i>)
;
_computing_structure_solution
;
SHELXT2014 (Sheldrick, 2015<i>a</i>)
;
_diffrn_ambient_temperature 105.00
_diffrn_measured_fraction_theta_full 0.999
_diffrn_measured_fraction_theta_max 0.988
_diffrn_measurement_device_type 'Bruker APEXII CCD'
_diffrn_measurement_method '\f and \w scans'
_diffrn_radiation_type MoK\a
_diffrn_radiation_wavelength 0.71073
_diffrn_reflns_av_R_equivalents 0.2708
_diffrn_reflns_av_unetI/netI 0.2027
_diffrn_reflns_limit_h_max 34
_diffrn_reflns_limit_h_min -40
_diffrn_reflns_limit_k_max 23
_diffrn_reflns_limit_k_min -23
_diffrn_reflns_limit_l_max 48
_diffrn_reflns_limit_l_min -49
_diffrn_reflns_number 178424
_diffrn_reflns_theta_full 25.242
_diffrn_reflns_theta_max 30.124
_diffrn_reflns_theta_min 2.147
_exptl_absorpt_coefficient_mu 0.222
_exptl_absorpt_correction_T_max 0.6450
_exptl_absorpt_correction_T_min 0.5414
_exptl_absorpt_correction_type multi-scan
_exptl_absorpt_process_details
;
(<i>SADABS</i>; Bruker, 2016)
;
_exptl_crystal_colour 'clear light colourless'
_exptl_crystal_density_diffrn 1.493
_exptl_crystal_description block
_exptl_crystal_F_000 7296
_exptl_crystal_size_max 0.341
_exptl_crystal_size_mid 0.245
_exptl_crystal_size_min 0.187
_refine_diff_density_max 0.851
_refine_diff_density_min -0.570
_refine_ls_extinction_coef 0.0043(2)
_refine_ls_extinction_expression Fc^*^=kFc[1+0.001xFc^2^\l^3^/sin(2\q)]^-1/4^
_refine_ls_extinction_method
;
SHELXL2018 (Sheldrick, 2015<i>b</i>)
;
_refine_ls_goodness_of_fit_ref 1.017
_refine_ls_hydrogen_treatment mixed
_refine_ls_matrix_type full
_refine_ls_number_parameters 1394
_refine_ls_number_reflns 23012
_refine_ls_number_restraints 701
_refine_ls_restrained_S_all 1.018
_refine_ls_R_factor_all 0.2127
_refine_ls_R_factor_gt 0.1155
_refine_ls_shift/su_max 0.000
_refine_ls_shift/su_mean 0.000
_refine_ls_structure_factor_coef Fsqd
_refine_ls_weighting_details 'w=1/[\s^2^(Fo^2^)+(0.0702P)^2^+54.0091P] where P=(Fo^2^+2Fc^2^)/3'
_refine_ls_weighting_scheme calc
_refine_ls_wR_factor_gt 0.2568
_refine_ls_wR_factor_ref 0.3171
_reflns_number_gt 10362
_reflns_number_total 23012
_reflns_threshold_expression 'I > 2\s(I)'
_cod_data_source_file ef3047sup1.cif
_cod_data_source_block I
_cod_original_cell_volume 15772(8)
_cod_database_code 2312307
_shelx_space_group_comment
;
The symmetry employed for this shelxl refinement is uniquely defined
by the following loop, which should always be used as a source of
symmetry information in preference to the above space-group names.
They are only intended as comments.
;
_shelx_estimated_absorpt_t_min 0.928
_shelx_estimated_absorpt_t_max 0.960

loop_
_space_group_symop_operation_xyz
'x, y, z'
'-x, y, -z+1/2'
'x+1/2, y+1/2, z'
'-x+1/2, y+1/2, -z+1/2'
'-x, -y, -z'
'x, -y, z-1/2'
'-x+1/2, -y+1/2, -z'
'x+1/2, -y+1/2, z-1/2'

loop_
_atom_site_type_symbol
_atom_site_label
_atom_site_fract_x
_atom_site_fract_y
_atom_site_fract_z
_atom_site_U_iso_or_equiv
_atom_site_adp_type
_atom_site_calc_flag
_atom_site_occupancy
_atom_site_disorder_assembly
_atom_site_disorder_group
Cl Cl2 0.40269(5) 0.32405(9) 0.31676(5) 0.0561(4) Uani d 1 . .
P P2 0.58671(5) 0.19123(9) 0.48488(5) 0.0559(5) Uani d 1 . .
P P1 0.38487(6) 0.11788(10) 0.23513(5) 0.0585(5) Uani d 1 . .
Cl Cl1 0.53555(8) -0.16615(12) 0.19231(7) 0.0618(8) Uani d 0.709(4) A 1
O O12 0.76788(11) 0.66636(18) 0.44946(10) 0.0345(7) Uani d 1 . .
O O20 0.69132(10) 0.26961(17) 0.55564(10) 0.0313(7) Uani d 1 . .
O O11 0.70181(11) 0.73125(18) 0.45526(10) 0.0340(7) Uani d 1 . .
O O16 0.53291(10) 0.54309(17) 0.54282(10) 0.0320(7) Uani d 1 . .
O O14 0.70381(11) 0.29910(18) 0.45142(11) 0.0361(8) Uani d 1 . .
O O26 0.69920(12) 0.17874(18) 0.65279(11) 0.0377(8) Uani d 1 . .
O O15 0.53875(11) 0.40828(17) 0.54993(10) 0.0322(7) Uani d 1 . .
O O31 0.68792(11) 0.82081(17) 0.35547(11) 0.0367(8) Uani d 1 . .
O O29 0.53684(11) 0.53944(18) 0.35171(10) 0.0345(7) Uani d 1 . .
O O13 0.76793(11) 0.37141(19) 0.44596(11) 0.0366(8) Uani d 1 . .
O O25 0.76445(11) 0.24254(18) 0.64451(10) 0.0354(8) Uani d 1 . .
O O10 0.55203(11) 0.58253(18) 0.44864(10) 0.0348(8) Uani d 1 . .
O O19 0.75336(11) 0.34134(19) 0.54644(11) 0.0360(8) Uani d 1 . .
O O9 0.55326(11) 0.44649(18) 0.44644(11) 0.0359(8) Uani d 1 . .
O O27 0.75079(11) 0.45581(18) 0.34557(10) 0.0348(7) Uani d 1 . .
O O22 0.55335(11) 0.47035(18) 0.64370(11) 0.0370(8) Uani d 1 . .
O O28 0.68634(11) 0.39011(18) 0.35417(11) 0.0349(8) Uani d 1 . .
O O32 0.75188(11) 0.75222(19) 0.34831(11) 0.0367(8) Uani d 1 . .
O O24 0.77050(11) 0.5393(2) 0.64763(11) 0.0376(8) Uani d 1 . .
O O18 0.74825(11) 0.63807(18) 0.54818(11) 0.0369(8) Uani d 1 . .
O O17 0.68005(12) 0.70036(19) 0.55090(12) 0.0402(9) Uani d 1 . .
O O21 0.55292(11) 0.33570(19) 0.65189(11) 0.0380(8) Uani d 1 . .
O O30 0.53887(12) 0.67443(19) 0.35012(12) 0.0412(9) Uani d 1 . .
O O23 0.70547(11) 0.61022(18) 0.65183(11) 0.0383(8) Uani d 1 . .
O O5 0.53769(12) 0.1534(2) 0.45551(11) 0.0437(9) Uani d 1 . .
O O7 0.59935(14) 0.2693(2) 0.47726(13) 0.0572(11) Uani d 1 . .
O O3 0.43409(13) 0.1243(2) 0.26419(12) 0.0525(10) Uani d 1 . .
O O4 0.36149(14) 0.1967(2) 0.21224(13) 0.0576(11) Uani d 1 B 1
C C55 0.62571(14) 0.3980(2) 0.64804(13) 0.0233(8) Uani d 1 . .
C C46 0.60893(14) 0.4806(2) 0.54739(13) 0.0237(8) Uani d 1 . .
C C41 0.69883(15) 0.5886(2) 0.45134(13) 0.0250(9) Uani d 1 . .
C C56 0.65087(15) 0.4703(2) 0.64878(13) 0.0263(9) Uani d 1 . .
H H56 0.635105 0.520845 0.648657 0.032 Uiso calc 1 . .
C C37 0.62558(14) 0.5159(2) 0.44862(13) 0.0248(9) Uani d 1 . .
C C45 0.72585(15) 0.6658(2) 0.45207(13) 0.0266(9) Uani d 1 . .
C C69 0.70726(14) 0.6049(2) 0.35070(13) 0.0246(9) Uani d 1 . .
H H69 0.740219 0.604856 0.350563 0.029 Uiso calc 1 . .
C C61 0.57367(14) 0.3985(2) 0.64758(13) 0.0253(9) Uani d 1 . .
C C71 0.55817(15) 0.6036(3) 0.35108(13) 0.0268(9) Uani d 1 . .
C C67 0.63461(14) 0.6781(2) 0.35198(13) 0.0259(9) Uani d 1 . .
H H67 0.618467 0.727877 0.353011 0.031 Uiso calc 1 . .
C C47 0.63177(14) 0.5555(2) 0.54809(13) 0.0259(9) Uani d 1 . .
H H47 0.614119 0.604363 0.547572 0.031 Uiso calc 1 . .
C C72 0.70854(14) 0.7560(2) 0.35193(13) 0.0268(9) Uani d 1 . .
C C49 0.70662(15) 0.4861(2) 0.54992(13) 0.0263(9) Uani d 1 . .
H H49 0.739923 0.487695 0.550751 0.032 Uiso calc 1 . .
C C65 0.63435(14) 0.5310(2) 0.35035(13) 0.0239(8) Uani d 1 . .
H H65 0.617792 0.481113 0.350033 0.029 Uiso calc 1 . .
C C52 0.55680(15) 0.4800(2) 0.54636(14) 0.0273(9) Uani d 1 . .
C C42 0.64973(14) 0.5890(2) 0.45011(13) 0.0255(9) Uani d 1 . .
H H42 0.633191 0.638762 0.450308 0.031 Uiso calc 1 . .
C C66 0.61055(15) 0.6050(2) 0.35101(13) 0.0254(9) Uani d 1 . .
C C44 0.72384(14) 0.3643(3) 0.44909(14) 0.0278(9) Uani d 1 . .
C C64 0.68289(14) 0.5321(2) 0.35018(13) 0.0257(9) Uani d 1 . .
C C40 0.72304(14) 0.5157(2) 0.45052(13) 0.0257(9) Uani d 1 . .
H H40 0.756088 0.515782 0.450626 0.031 Uiso calc 1 . .
C C53 0.70619(15) 0.6365(3) 0.54962(14) 0.0279(9) Uani d 1 . .
C C48 0.68097(15) 0.5579(2) 0.54955(13) 0.0257(9) Uani d 1 . .
C C59 0.69773(14) 0.3214(2) 0.64879(13) 0.0260(9) Uani d 1 . .
C C76 0.64195(15) 0.4773(2) 0.74998(13) 0.0268(9) Uani d 1 . .
H H76 0.625792 0.527335 0.750270 0.032 Uiso calc 1 . .
C C73 0.68962(15) 0.3303(3) 0.74903(14) 0.0277(9) Uani d 1 . .
C C74 0.64111(15) 0.3311(3) 0.74978(13) 0.0275(9) Uani d 1 . .
H H74 0.624556 0.281579 0.750365 0.033 Uiso calc 1 . .
C C62 0.72656(14) 0.5453(2) 0.65011(13) 0.0259(9) Uani d 1 . .
C C57 0.70016(14) 0.4671(2) 0.64973(13) 0.0259(9) Uani d 1 . .
C C38 0.64970(14) 0.4423(2) 0.44895(13) 0.0248(9) Uani d 1 . .
H H38A 0.633131 0.392423 0.448778 0.030 Uiso calc 1 . .
C C43 0.57335(15) 0.5180(2) 0.44769(13) 0.0274(9) Uani d 1 . .
C C51 0.63423(14) 0.4091(2) 0.54756(13) 0.0261(9) Uani d 1 . .
H H51 0.618291 0.358383 0.546655 0.031 Uiso calc 1 . .
C C68 0.68356(15) 0.6775(2) 0.35140(13) 0.0261(9) Uani d 1 . .
C C80 0.56523(15) 0.4053(2) 0.74978(14) 0.0270(9) Uani d 1 . .
C C63 0.72290(15) 0.2432(3) 0.64842(14) 0.0282(9) Uani d 1 . .
C C79 0.71490(15) 0.2522(3) 0.74918(14) 0.0291(9) Uani d 1 . .
C C50 0.68321(15) 0.4119(2) 0.54907(13) 0.0262(9) Uani d 1 . .
C C78 0.71414(15) 0.4040(2) 0.74921(14) 0.0281(9) Uani d 1 . .
H H78 0.747025 0.403870 0.748872 0.034 Uiso calc 1 . .
C C54 0.70990(15) 0.3348(2) 0.55035(14) 0.0275(9) Uani d 1 . .
C C60 0.64872(15) 0.3238(3) 0.64792(14) 0.0279(9) Uani d 1 . .
H H60 0.631181 0.274783 0.647238 0.034 Uiso calc 1 . .
C C70 0.70907(15) 0.4548(2) 0.34956(14) 0.0272(9) Uani d 1 . .
C C58 0.72309(15) 0.3935(2) 0.64994(13) 0.0269(9) Uani d 1 . .
H H58 0.756434 0.392220 0.650889 0.032 Uiso calc 1 . .
C C77 0.69058(15) 0.4766(2) 0.74987(13) 0.0271(9) Uani d 1 . .
C C81 0.71721(15) 0.5543(3) 0.75039(14) 0.0307(10) Uani d 1 . .
C C75 0.61729(14) 0.4046(3) 0.74966(13) 0.0267(9) Uani d 1 . .
C C39 0.69838(14) 0.4429(2) 0.44955(13) 0.0261(9) Uani d 1 . .
C C19 0.50615(17) 0.1970(3) 0.42303(16) 0.0405(12) Uani d 1 . .
C C20 0.49681(18) 0.1635(3) 0.38499(17) 0.0412(12) Uani d 1 . .
H H20 0.512230 0.114365 0.381544 0.049 Uiso calc 1 . .
O O2 0.3406(2) 0.0979(4) 0.2534(3) 0.062(2) Uani d 0.709(4) A 1
C C21 0.46485(18) 0.2021(3) 0.35207(17) 0.0436(12) Uani d 1 . .
H H21 0.457726 0.179619 0.325836 0.052 Uiso calc 1 . .
C C22 0.44338(18) 0.2744(3) 0.35806(17) 0.0421(12) Uani d 1 . .
C C13 0.3883(2) 0.2406(3) 0.19081(19) 0.0478(13) Uani d 1 B 1
C C24 0.48401(19) 0.2671(3) 0.42903(18) 0.0460(13) Uani d 1 . .
H H24 0.490369 0.288417 0.455419 0.055 Uiso calc 1 . .
C C23 0.45227(19) 0.3065(3) 0.39629(17) 0.0472(13) Uani d 1 . .
H H23 0.436705 0.355299 0.400007 0.057 Uiso calc 1 . .
C C18 0.3767(2) 0.2302(3) 0.15058(19) 0.0499(14) Uani d 1 B 1
H H18 0.352377 0.192153 0.137028 0.060 Uiso calc 1 B 1
C C16 0.4370(2) 0.3302(4) 0.1498(2) 0.0561(15) Uani d 1 B 1
H H16 0.454005 0.360905 0.135485 0.067 Uiso calc 1 B 1
C C1 0.4185(6) 0.0011(8) 0.2000(7) 0.0569(10) Uani d 0.709(4) A 1
C C15 0.4483(2) 0.3395(4) 0.1910(2) 0.0600(16) Uani d 1 B 1
H H15 0.472767 0.377149 0.204836 0.072 Uiso calc 1 B 1
C C14 0.4243(2) 0.2947(4) 0.2121(2) 0.0594(16) Uani d 1 B 1
H H14 0.431953 0.300372 0.240491 0.071 Uiso calc 1 B 1
C C17 0.4009(2) 0.2760(4) 0.1293(2) 0.0551(15) Uani d 1 B 1
H H17 0.392718 0.270362 0.100900 0.066 Uiso calc 1 B 1
O O8 0.6190(2) 0.1203(3) 0.50199(18) 0.0370(15) Uani d 0.557(4) C 1
C C32 0.6384(4) -0.0137(5) 0.4873(3) 0.0503(10) Uani d 0.557(4) C 1
H H32 0.637981 -0.028268 0.513488 0.060 Uiso calc 0.557(4) C 1
C C7 0.3516(4) 0.0767(6) 0.2946(4) 0.0566(14) Uani d 0.709(4) A 1
O O6 0.5708(2) 0.2150(3) 0.52757(18) 0.0403(15) Uani d 0.557(4) C 1
C C2 0.4110(5) -0.0807(8) 0.2015(5) 0.0572(11) Uani d 0.709(4) A 1
H H2 0.381345 -0.101211 0.204156 0.069 Uiso calc 0.709(4) A 1
C C8 0.3700(5) -0.0003(7) 0.3072(3) 0.0578(14) Uani d 0.709(4) A 1
H H8 0.377329 -0.037627 0.289185 0.069 Uiso calc 0.709(4) A 1
C C6 0.4603(5) 0.0343(6) 0.1959(5) 0.0569(11) Uani d 0.709(4) A 1
H H6 0.464240 0.091367 0.195594 0.068 Uiso calc 0.709(4) A 1
C C5 0.4952(4) -0.0154(5) 0.1923(4) 0.0566(11) Uani d 0.709(4) A 1
H H5 0.523497 0.007074 0.187897 0.068 Uiso calc 0.709(4) A 1
C C3 0.4491(4) -0.1346(7) 0.1991(3) 0.0573(11) Uani d 0.709(4) A 1
H H3 0.445648 -0.191673 0.200220 0.069 Uiso calc 0.709(4) A 1
C C33 0.6480(4) -0.0722(6) 0.4615(3) 0.0506(10) Uani d 0.557(4) C 1
H H33 0.653400 -0.127248 0.469633 0.061 Uiso calc 0.557(4) C 1
C C4 0.4915(4) -0.0992(5) 0.1949(3) 0.0567(11) Uani d 0.709(4) A 1
C C12 0.3396(3) 0.1319(6) 0.3202(3) 0.0577(13) Uani d 0.709(4) A 1
H H12 0.326175 0.183285 0.310467 0.069 Uiso calc 0.709(4) A 1
C C31 0.6300(4) 0.0630(5) 0.4744(3) 0.0495(11) Uani d 0.557(4) C 1
C C9 0.3770(3) -0.0198(6) 0.3470(3) 0.0596(14) Uani d 0.709(4) A 1
H H9 0.389118 -0.071799 0.356785 0.072 Uiso calc 0.709(4) A 1
C C25 0.5432(3) 0.1667(4) 0.5445(3) 0.0653(11) Uani d 0.557(4) C 1
C C26 0.5400(3) 0.0830(4) 0.5404(3) 0.0655(12) Uani d 0.557(4) C 1
H H26 0.557014 0.055758 0.524890 0.079 Uiso calc 0.557(4) C 1
C C27 0.5118(4) 0.0391(3) 0.5590(3) 0.0661(12) Uani d 0.557(4) C 1
H H27 0.509647 -0.018115 0.556218 0.079 Uiso calc 0.557(4) C 1
C C28 0.4869(3) 0.0790(4) 0.5817(3) 0.0667(12) Uani d 0.557(4) C 1
H H28 0.467692 0.048967 0.594449 0.080 Uiso calc 0.557(4) C 1
C C29 0.4901(3) 0.1627(4) 0.5858(3) 0.0674(12) Uani d 0.557(4) C 1
H H29 0.473105 0.189921 0.601352 0.081 Uiso calc 0.557(4) C 1
C C30 0.5183(3) 0.2066(3) 0.5672(3) 0.0669(12) Uani d 0.557(4) C 1
H H30 0.520473 0.263795 0.570024 0.080 Uiso calc 0.557(4) C 1
C C11 0.3473(3) 0.1112(6) 0.3593(3) 0.0596(13) Uani d 0.709(4) A 1
H H11 0.339465 0.148291 0.377175 0.072 Uiso calc 0.709(4) A 1
C C35 0.6417(4) 0.0322(5) 0.4118(3) 0.0501(10) Uani d 0.557(4) C 1
H H35 0.643050 0.048471 0.386093 0.060 Uiso calc 0.557(4) C 1
C C10 0.3663(3) 0.0367(6) 0.3731(3) 0.0612(13) Uani d 0.709(4) A 1
H H10 0.372425 0.023109 0.400654 0.073 Uiso calc 0.709(4) A 1
C C36 0.6318(4) 0.0894(6) 0.4374(3) 0.0502(11) Uani d 0.557(4) C 1
H H36 0.626472 0.144645 0.429743 0.060 Uiso calc 0.557(4) C 1
C C34 0.6495(4) -0.0476(6) 0.4232(3) 0.0505(10) Uani d 0.557(4) C 1
H H34 0.655855 -0.086149 0.405304 0.061 Uiso calc 0.557(4) C 1
C C31A 0.6306(4) 0.0649(3) 0.4547(3) 0.0501(10) Uani d 0.443(4) C 2
C C36A 0.6194(3) 0.0427(4) 0.4144(2) 0.0503(11) Uani d 0.443(4) C 2
H H36A 0.610101 0.082751 0.393934 0.060 Uiso calc 0.443(4) C 2
C C35A 0.6219(3) -0.0382(5) 0.40417(19) 0.0503(10) Uani d 0.443(4) C 2
H H35A 0.614298 -0.053375 0.376675 0.060 Uiso calc 0.443(4) C 2
C C34A 0.6356(3) -0.0968(3) 0.4342(2) 0.0508(11) Uani d 0.443(4) C 2
H H34A 0.637290 -0.152083 0.427151 0.061 Uiso calc 0.443(4) C 2
C C33A 0.6467(4) -0.0746(4) 0.4744(2) 0.0505(11) Uani d 0.443(4) C 2
H H33A 0.656084 -0.114665 0.494885 0.061 Uiso calc 0.443(4) C 2
C C32A 0.6443(4) 0.0063(5) 0.48465(19) 0.0501(10) Uani d 0.443(4) C 2
H H32A 0.651886 0.021461 0.512145 0.060 Uiso calc 0.443(4) C 2
O O8A 0.6301(3) 0.1464(4) 0.4652(2) 0.043(2) Uani d 0.443(4) C 2
O O6A 0.5979(3) 0.1341(4) 0.5215(2) 0.042(2) Uani d 0.443(4) C 2
C C25A 0.5622(4) 0.1285(5) 0.5412(3) 0.0654(12) Uani d 0.443(4) C 2
C C26A 0.5367(4) 0.0572(4) 0.5415(4) 0.0657(12) Uani d 0.443(4) C 2
H H26A 0.542345 0.011005 0.527337 0.079 Uiso calc 0.443(4) C 2
C C27A 0.5030(4) 0.0533(4) 0.5626(4) 0.0661(12) Uani d 0.443(4) C 2
H H27A 0.485611 0.004562 0.562803 0.079 Uiso calc 0.443(4) C 2
C C28A 0.4948(4) 0.1209(5) 0.5833(3) 0.0670(12) Uani d 0.443(4) C 2
H H28A 0.471775 0.118280 0.597720 0.080 Uiso calc 0.443(4) C 2
C C29A 0.5203(4) 0.1923(4) 0.5830(3) 0.0669(12) Uani d 0.443(4) C 2
H H29A 0.514672 0.238441 0.597171 0.080 Uiso calc 0.443(4) C 2
C C30A 0.5540(4) 0.1961(4) 0.5619(3) 0.0664(12) Uani d 0.443(4) C 2
H H30A 0.571407 0.244885 0.561705 0.080 Uiso calc 0.443(4) C 2
O O1 0.3794(6) 0.0554(10) 0.2008(4) 0.072(3) Uani d 0.709(4) A 1
Cl Cl1A 0.3544(3) 0.0748(5) 0.41606(19) 0.085(2) Uani d 0.291(4) A 2
C C1A 0.3509(13) 0.0646(13) 0.2902(7) 0.075(3) Uani d 0.291(4) A 2
C C2A 0.3688(17) -0.0012(16) 0.3134(7) 0.075(3) Uani d 0.291(4) A 2
H H2A 0.381317 -0.046503 0.303045 0.090 Uiso calc 0.291(4) A 2
C C6A 0.3457(11) 0.1400(12) 0.3048(6) 0.075(3) Uani d 0.291(4) A 2
H H6A 0.342071 0.187310 0.288617 0.090 Uiso calc 0.291(4) A 2
C C5A 0.3461(11) 0.1431(12) 0.3432(6) 0.075(3) Uani d 0.291(4) A 2
H H5A 0.339250 0.193163 0.353646 0.090 Uiso calc 0.291(4) A 2
C C3A 0.3681(11) 0.0005(13) 0.3548(6) 0.075(3) Uani d 0.291(4) A 2
H H3A 0.375194 -0.045854 0.371736 0.090 Uiso calc 0.291(4) A 2
C C4A 0.3561(12) 0.0762(14) 0.3681(6) 0.076(3) Uani d 0.291(4) A 2
O O1A 0.3510(6) 0.0650(11) 0.2481(5) 0.064(2) Uani d 0.291(4) A 2
O O37 0.75638(11) 0.25277(19) 0.74395(11) 0.0382(8) Uani d 1 . .
O O33 0.69519(11) 0.61837(18) 0.75701(11) 0.0364(8) Uani d 1 . .
O O34 0.75807(11) 0.55428(19) 0.74493(10) 0.0366(8) Uani d 1 . .
O O38 0.69252(12) 0.18781(19) 0.75431(11) 0.0387(8) Uani d 1 . .
O O35 0.54448(11) 0.47324(19) 0.74781(12) 0.0416(9) Uani d 1 . .
H H35B 0.517743 0.467371 0.752451 0.062 Uiso calc 0.5 . .
O O36 0.54563(11) 0.33816(19) 0.75204(12) 0.0407(8) Uani d 1 . .
H H36B 0.518735 0.345819 0.756170 0.061 Uiso calc 0.5 . .
O O2A 0.3822(14) 0.061(2) 0.1956(10) 0.072(3) Uani d 0.291(4) A 2
C C7A 0.4186(14) 0.0021(16) 0.1985(15) 0.0570(11) Uani d 0.291(4) A 2
C C12A 0.4081(10) -0.0772(18) 0.2074(11) 0.0571(11) Uani d 0.291(4) A 2
H H12A 0.378954 -0.088992 0.213656 0.069 Uiso calc 0.291(4) A 2
C C11A 0.4400(8) -0.1366(14) 0.2069(9) 0.0571(11) Uani d 0.291(4) A 2
H H11A 0.432829 -0.190933 0.212069 0.068 Uiso calc 0.291(4) A 2
C C8A 0.4627(12) 0.0231(13) 0.1926(13) 0.0569(11) Uani d 0.291(4) A 2
H H8A 0.469521 0.077397 0.187112 0.068 Uiso calc 0.291(4) A 2
C C9A 0.4962(8) -0.0379(12) 0.1949(9) 0.0569(11) Uani d 0.291(4) A 2
H H9A 0.527967 -0.025523 0.193785 0.068 Uiso calc 0.291(4) A 2
C C10A 0.4827(8) -0.1193(11) 0.1988(8) 0.0569(11) Uani d 0.291(4) A 2
H H10A 0.503419 -0.162190 0.195954 0.068 Uiso calc 0.291(4) A 2
H H33B 0.716(2) 0.663(3) 0.757(2) 0.10(2) Uiso d 1 . .
H H38 0.711(3) 0.143(3) 0.750(3) 0.12(3) Uiso d 1 . .
H H22 0.522(2) 0.473(4) 0.6475(18) 0.062(18) Uiso d 1 . .
H H24A 0.788(3) 0.593(4) 0.649(2) 0.09(2) Uiso d 1 . .
H H26B 0.719(3) 0.140(4) 0.656(3) 0.13(4) Uiso d 1 . .
H H15A 0.508(2) 0.415(3) 0.5500(16) 0.051(16) Uiso d 1 . .
H H17A 0.696(2) 0.741(4) 0.549(2) 0.07(2) Uiso d 1 . .
H H19 0.767(3) 0.287(4) 0.550(2) 0.08(2) Uiso d 1 . .
H H11B 0.720(2) 0.780(4) 0.4544(18) 0.065(18) Uiso d 1 . .
H H9B 0.5267(19) 0.450(3) 0.4514(14) 0.032(13) Uiso d 1 . .
H H30B 0.510(3) 0.669(4) 0.348(2) 0.08(2) Uiso d 1 . .
H H32B 0.764(4) 0.807(3) 0.349(3) 0.19(5) Uiso d 1 . .
H H28B 0.696(3) 0.336(2) 0.350(3) 0.12(3) Uiso d 1 . .
H H13 0.777(3) 0.317(2) 0.443(3) 0.12(3) Uiso d 1 . .

loop_
_atom_site_aniso_label
_atom_site_aniso_U_11
_atom_site_aniso_U_22
_atom_site_aniso_U_33
_atom_site_aniso_U_12
_atom_site_aniso_U_13
_atom_site_aniso_U_23
Cl2 0.0503(8) 0.0495(8) 0.0560(9) 0.0176(6) -0.0013(7) -0.0022(7)
P2 0.0420(8) 0.0450(8) 0.0640(10) -0.0168(6) -0.0077(7) 0.0182(7)
P1 0.0441(9) 0.0589(10) 0.0619(11) -0.0007(7) 0.0013(7) 0.0075(8)
Cl1 0.0641(14) 0.0346(10) 0.0754(16) 0.0087(9) 0.0053(11) -0.0118(10)
O12 0.0234(15) 0.0259(15) 0.057(2) -0.0054(12) 0.0173(15) 0.0000(15)
O20 0.0252(15) 0.0217(15) 0.047(2) 0.0001(12) 0.0114(14) 0.0016(13)
O11 0.0288(16) 0.0210(15) 0.057(2) -0.0004(12) 0.0199(15) 0.0007(14)
O16 0.0201(14) 0.0243(15) 0.054(2) 0.0015(12) 0.0155(14) 0.0006(14)
O14 0.0255(16) 0.0205(15) 0.062(2) 0.0014(12) 0.0141(15) 0.0001(15)
O26 0.0320(17) 0.0191(15) 0.067(2) 0.0010(13) 0.0221(17) 0.0036(15)
O15 0.0226(15) 0.0228(15) 0.054(2) -0.0027(12) 0.0153(15) 0.0030(14)
O31 0.0336(17) 0.0192(15) 0.062(2) -0.0006(12) 0.0209(16) -0.0029(14)
O29 0.0255(15) 0.0244(15) 0.057(2) -0.0039(12) 0.0184(15) -0.0022(14)
O13 0.0208(15) 0.0271(16) 0.064(2) 0.0009(12) 0.0161(15) -0.0001(16)
O25 0.0243(15) 0.0285(16) 0.056(2) 0.0042(12) 0.0168(15) 0.0005(15)
O10 0.0231(15) 0.0287(16) 0.055(2) 0.0013(12) 0.0151(15) -0.0013(15)
O19 0.0238(15) 0.0251(16) 0.062(2) 0.0031(13) 0.0180(15) 0.0009(15)
O9 0.0236(16) 0.0234(15) 0.066(2) -0.0018(12) 0.0215(16) 0.0022(15)
O27 0.0259(16) 0.0250(15) 0.056(2) 0.0000(12) 0.0163(15) 0.0012(15)
O22 0.0222(16) 0.0275(16) 0.064(2) 0.0003(12) 0.0172(16) -0.0010(15)
O28 0.0286(16) 0.0194(15) 0.059(2) -0.0028(12) 0.0172(15) 0.0001(15)
O32 0.0219(15) 0.0276(16) 0.063(2) -0.0027(13) 0.0167(15) 0.0015(16)
O24 0.0231(16) 0.0322(17) 0.062(2) -0.0061(13) 0.0195(15) -0.0016(16)
O18 0.0231(15) 0.0229(15) 0.066(2) -0.0039(12) 0.0148(15) -0.0003(15)
O17 0.0347(18) 0.0192(15) 0.072(3) -0.0028(14) 0.0247(18) -0.0005(16)
O21 0.0274(16) 0.0288(16) 0.062(2) 0.0003(13) 0.0201(16) 0.0065(15)
O30 0.0215(16) 0.0284(17) 0.079(3) 0.0042(13) 0.0237(17) 0.0063(17)
O23 0.0295(16) 0.0207(15) 0.064(2) -0.0018(12) 0.0130(16) -0.0019(15)
O5 0.0345(18) 0.0340(18) 0.055(2) -0.0082(14) 0.0023(16) 0.0066(16)
O7 0.047(2) 0.038(2) 0.071(3) -0.0127(17) -0.005(2) 0.0019(19)
O3 0.036(2) 0.054(2) 0.060(3) -0.0039(17) 0.0039(18) -0.0032(19)
O4 0.044(2) 0.061(3) 0.066(3) 0.0096(19) 0.014(2) 0.009(2)
C55 0.0180(18) 0.0238(19) 0.028(2) -0.0011(15) 0.0075(16) 0.0009(17)
C46 0.0188(19) 0.0196(18) 0.032(2) -0.0030(15) 0.0065(17) -0.0002(16)
C41 0.022(2) 0.0199(19) 0.032(2) -0.0032(15) 0.0081(17) 0.0001(17)
C56 0.024(2) 0.0206(19) 0.036(2) 0.0015(16) 0.0121(18) 0.0025(17)
C37 0.0178(18) 0.026(2) 0.029(2) -0.0004(15) 0.0059(17) 0.0008(17)
C45 0.022(2) 0.0211(19) 0.037(2) -0.0030(16) 0.0095(18) -0.0039(17)
C69 0.0173(18) 0.025(2) 0.031(2) -0.0022(15) 0.0073(17) 0.0014(17)
C61 0.0163(18) 0.025(2) 0.035(2) 0.0008(15) 0.0085(17) -0.0033(18)
C71 0.0197(19) 0.027(2) 0.033(2) 0.0038(16) 0.0076(17) 0.0017(18)
C67 0.0201(19) 0.025(2) 0.033(2) -0.0010(16) 0.0089(17) 0.0014(18)
C47 0.0202(19) 0.0201(19) 0.037(3) -0.0013(15) 0.0082(18) -0.0027(17)
C72 0.0203(19) 0.022(2) 0.037(3) 0.0016(16) 0.0071(18) -0.0001(18)
C49 0.0193(19) 0.024(2) 0.034(2) -0.0007(16) 0.0067(17) -0.0036(18)
C65 0.0191(19) 0.0214(19) 0.030(2) -0.0037(15) 0.0064(17) -0.0002(17)
C52 0.023(2) 0.023(2) 0.036(3) -0.0035(16) 0.0102(18) -0.0021(18)
C42 0.0208(19) 0.0201(19) 0.035(2) -0.0005(15) 0.0075(17) -0.0003(17)
C66 0.0222(19) 0.0211(19) 0.033(2) 0.0002(15) 0.0086(17) 0.0011(17)
C44 0.0178(19) 0.025(2) 0.041(3) 0.0011(16) 0.0095(18) 0.0014(18)
C64 0.0198(19) 0.0213(19) 0.035(2) 0.0014(15) 0.0077(17) -0.0023(17)
C40 0.0179(19) 0.0214(19) 0.038(3) -0.0029(15) 0.0093(17) 0.0017(18)
C53 0.025(2) 0.024(2) 0.036(3) -0.0012(16) 0.0121(19) -0.0001(18)
C48 0.022(2) 0.0165(18) 0.036(2) -0.0016(15) 0.0064(18) -0.0009(17)
C59 0.0205(19) 0.0189(19) 0.037(2) 0.0021(15) 0.0067(17) 0.0051(17)
C76 0.024(2) 0.024(2) 0.034(2) 0.0021(16) 0.0110(18) -0.0012(17)
C73 0.021(2) 0.024(2) 0.036(3) 0.0040(16) 0.0054(18) 0.0005(18)
C74 0.021(2) 0.024(2) 0.038(3) -0.0047(16) 0.0098(18) -0.0031(18)
C62 0.0182(19) 0.023(2) 0.036(2) 0.0012(15) 0.0069(17) 0.0017(18)
C57 0.0205(19) 0.0191(19) 0.039(3) -0.0029(15) 0.0102(18) 0.0002(17)
C38 0.0218(19) 0.0180(18) 0.035(2) -0.0038(15) 0.0091(17) 0.0042(17)
C43 0.025(2) 0.023(2) 0.034(2) 0.0017(16) 0.0086(18) 0.0023(18)
C51 0.0189(19) 0.0211(19) 0.036(2) -0.0009(15) 0.0059(17) 0.0027(17)
C68 0.023(2) 0.022(2) 0.034(2) -0.0040(16) 0.0089(18) 0.0012(17)
C80 0.021(2) 0.024(2) 0.036(2) 0.0001(16) 0.0089(18) 0.0021(18)
C63 0.023(2) 0.025(2) 0.038(3) 0.0034(16) 0.0111(18) 0.0010(18)
C79 0.022(2) 0.025(2) 0.042(3) 0.0009(16) 0.0121(19) -0.0006(19)
C50 0.023(2) 0.0197(19) 0.034(2) 0.0021(15) 0.0068(18) -0.0012(17)
C78 0.021(2) 0.027(2) 0.037(3) 0.0001(16) 0.0101(18) -0.0001(18)
C54 0.021(2) 0.0180(19) 0.041(3) 0.0004(15) 0.0068(18) -0.0016(18)
C60 0.021(2) 0.024(2) 0.040(3) -0.0023(16) 0.0110(18) 0.0021(18)
C70 0.022(2) 0.0198(19) 0.040(3) -0.0032(16) 0.0093(18) 0.0008(18)
C58 0.0209(19) 0.022(2) 0.037(3) 0.0009(16) 0.0082(18) 0.0002(18)
C77 0.026(2) 0.0199(19) 0.035(3) -0.0007(16) 0.0095(18) 0.0010(17)
C81 0.024(2) 0.028(2) 0.040(3) 0.0025(17) 0.0097(19) 0.0052(19)
C75 0.0173(18) 0.028(2) 0.035(2) -0.0022(16) 0.0083(17) -0.0024(18)
C39 0.0203(19) 0.022(2) 0.036(2) 0.0005(16) 0.0085(17) 0.0012(18)
C19 0.030(2) 0.032(2) 0.049(3) -0.009(2) -0.002(2) 0.004(2)
C20 0.034(3) 0.031(2) 0.056(3) 0.001(2) 0.009(2) 0.002(2)
O2 0.026(3) 0.066(5) 0.085(4) -0.001(3) 0.003(3) 0.020(4)
C21 0.040(3) 0.037(3) 0.049(3) 0.003(2) 0.006(2) -0.004(2)
C22 0.031(2) 0.032(2) 0.056(3) 0.003(2) 0.003(2) -0.004(2)
C13 0.042(3) 0.045(3) 0.059(4) 0.012(2) 0.019(3) 0.009(3)
C24 0.046(3) 0.036(3) 0.051(3) 0.004(2) 0.007(3) -0.003(2)
C23 0.042(3) 0.038(3) 0.058(4) 0.013(2) 0.009(3) -0.003(3)
C18 0.041(3) 0.047(3) 0.063(4) 0.017(2) 0.017(3) -0.003(3)
C16 0.054(4) 0.049(3) 0.069(4) 0.014(3) 0.025(3) 0.006(3)
C1 0.0542(19) 0.0485(19) 0.058(2) -0.0118(16) 0.0033(16) -0.0017(18)
C15 0.062(4) 0.050(3) 0.065(4) -0.004(3) 0.015(3) 0.002(3)
C14 0.064(4) 0.056(4) 0.056(4) 0.008(3) 0.015(3) -0.002(3)
C17 0.046(3) 0.051(3) 0.067(4) 0.026(3) 0.016(3) 0.000(3)
O8 0.037(3) 0.030(3) 0.042(4) 0.011(3) 0.010(3) 0.009(3)
C32 0.0422(18) 0.051(2) 0.053(2) 0.0145(16) 0.0083(18) 0.0007(18)
C7 0.028(2) 0.066(3) 0.072(3) -0.009(2) 0.010(2) 0.009(2)
O6 0.038(3) 0.036(3) 0.052(4) -0.006(3) 0.022(3) 0.002(3)
C2 0.0546(19) 0.0486(19) 0.059(2) -0.0118(16) 0.0034(16) -0.0018(18)
C8 0.030(2) 0.066(3) 0.073(3) -0.009(2) 0.010(2) 0.008(2)
C6 0.0547(19) 0.048(2) 0.058(2) -0.0113(16) 0.0036(16) -0.0018(18)
C5 0.0548(19) 0.047(2) 0.058(2) -0.0116(17) 0.0037(16) -0.0016(19)
C3 0.055(2) 0.0481(19) 0.059(2) -0.0117(16) 0.0038(17) -0.0018(18)
C33 0.0429(18) 0.052(2) 0.053(2) 0.0145(16) 0.0088(18) 0.0005(18)
C4 0.055(2) 0.048(2) 0.058(2) -0.0109(17) 0.0039(17) -0.0016(18)
C12 0.028(2) 0.068(3) 0.073(3) -0.007(2) 0.011(2) 0.007(2)
C31 0.0410(19) 0.051(2) 0.052(2) 0.0135(17) 0.0086(19) 0.0009(19)
C9 0.032(2) 0.068(3) 0.074(3) -0.011(2) 0.010(2) 0.010(2)
C25 0.089(3) 0.038(2) 0.086(3) -0.015(2) 0.053(2) -0.003(2)
C26 0.089(3) 0.038(2) 0.087(3) -0.014(2) 0.053(2) -0.002(2)
C27 0.090(3) 0.039(2) 0.087(3) -0.014(2) 0.053(2) -0.003(2)
C28 0.090(3) 0.039(2) 0.088(3) -0.014(2) 0.052(2) -0.003(2)
C29 0.092(3) 0.040(2) 0.088(3) -0.014(2) 0.053(2) -0.003(2)
C30 0.091(3) 0.039(2) 0.087(3) -0.014(2) 0.053(2) -0.003(2)
C11 0.030(2) 0.071(3) 0.074(3) -0.008(2) 0.012(2) 0.006(2)
C35 0.0422(19) 0.052(2) 0.052(2) 0.0133(17) 0.0095(19) 0.0008(18)
C10 0.033(2) 0.072(3) 0.075(3) -0.010(2) 0.011(2) 0.008(2)
C36 0.0417(19) 0.052(2) 0.052(2) 0.0127(17) 0.0088(19) 0.0011(19)
C34 0.0426(19) 0.052(2) 0.053(2) 0.0142(16) 0.0092(18) 0.0004(18)
C31A 0.0416(18) 0.052(2) 0.053(2) 0.0132(16) 0.0082(19) 0.0013(18)
C36A 0.0422(19) 0.052(2) 0.053(2) 0.0135(17) 0.0088(19) 0.0009(18)
C35A 0.0425(19) 0.052(2) 0.053(2) 0.0144(17) 0.0091(19) 0.0007(18)
C34A 0.043(2) 0.052(2) 0.053(2) 0.0145(18) 0.0083(19) 0.0006(19)
C33A 0.0427(19) 0.052(2) 0.053(2) 0.0148(17) 0.0087(19) 0.0004(18)
C32A 0.0419(19) 0.051(2) 0.053(2) 0.0144(17) 0.0083(18) 0.0006(18)
O8A 0.042(4) 0.026(4) 0.062(6) -0.003(3) 0.021(4) 0.000(4)
O6A 0.039(4) 0.036(4) 0.048(5) 0.004(3) 0.009(4) 0.000(4)
C25A 0.089(3) 0.038(2) 0.086(3) -0.014(2) 0.053(2) -0.003(2)
C26A 0.089(3) 0.039(2) 0.087(3) -0.015(2) 0.053(2) -0.002(2)
C27A 0.090(3) 0.039(2) 0.087(3) -0.014(2) 0.053(2) -0.003(2)
C28A 0.091(3) 0.039(2) 0.088(3) -0.014(2) 0.053(2) -0.003(2)
C29A 0.091(3) 0.040(2) 0.087(3) -0.014(2) 0.053(2) -0.003(2)
C30A 0.090(3) 0.039(2) 0.087(3) -0.014(2) 0.053(2) -0.003(2)
O1 0.053(3) 0.057(3) 0.079(5) 0.001(3) -0.020(3) 0.004(4)
Cl1A 0.098(5) 0.106(5) 0.068(4) 0.017(4) 0.048(3) -0.001(3)
C1A 0.082(6) 0.091(6) 0.066(5) 0.019(5) 0.041(4) 0.003(4)
C2A 0.082(6) 0.091(6) 0.066(5) 0.020(5) 0.042(4) 0.002(4)
C6A 0.082(5) 0.091(6) 0.066(5) 0.019(5) 0.041(4) 0.003(4)
C5A 0.082(5) 0.091(6) 0.066(5) 0.020(4) 0.042(4) 0.003(4)
C3A 0.082(5) 0.091(6) 0.065(5) 0.020(4) 0.043(4) 0.002(4)
C4A 0.083(5) 0.092(5) 0.066(5) 0.020(4) 0.044(4) 0.002(4)
O1A 0.029(4) 0.066(6) 0.086(4) -0.001(4) 0.000(3) 0.019(5)
O37 0.0266(16) 0.0310(17) 0.062(2) 0.0032(13) 0.0206(16) -0.0039(16)
O33 0.0295(17) 0.0221(15) 0.058(2) 0.0008(13) 0.0145(16) 0.0021(15)
O34 0.0281(16) 0.0308(17) 0.055(2) -0.0021(13) 0.0193(15) 0.0010(15)
O38 0.0311(17) 0.0247(16) 0.065(2) -0.0004(13) 0.0210(16) -0.0031(16)
O35 0.0256(17) 0.0340(18) 0.069(3) 0.0025(13) 0.0203(17) 0.0009(17)
O36 0.0242(16) 0.0334(18) 0.069(2) -0.0023(13) 0.0215(17) 0.0000(17)
O2A 0.053(3) 0.057(4) 0.079(5) 0.001(3) -0.019(3) 0.003(4)
C7A 0.0544(19) 0.0484(19) 0.058(2) -0.0117(16) 0.0034(17) -0.0018(18)
C12A 0.055(2) 0.0484(19) 0.059(2) -0.0117(16) 0.0035(17) -0.0020(18)
C11A 0.055(2) 0.048(2) 0.059(2) -0.0114(17) 0.0040(17) -0.0019(19)
C8A 0.0546(19) 0.048(2) 0.058(2) -0.0116(17) 0.0035(17) -0.0017(18)
C9A 0.055(2) 0.048(2) 0.058(2) -0.0115(17) 0.0037(17) -0.0018(19)
C10A 0.055(2) 0.048(2) 0.058(2) -0.0113(17) 0.0038(17) -0.0019(19)

loop_
_atom_type_symbol
_atom_type_description
_atom_type_scat_dispersion_real
_atom_type_scat_dispersion_imag
_atom_type_scat_source
C C 0.0033 0.0016 'International Tables Vol C Tables 4.2.6.8 and 6.1.1.4'
H H 0.0000 0.0000 'International Tables Vol C Tables 4.2.6.8 and 6.1.1.4'
Cl Cl 0.1484 0.1585 'International Tables Vol C Tables 4.2.6.8 and 6.1.1.4'
O O 0.0106 0.0060 'International Tables Vol C Tables 4.2.6.8 and 6.1.1.4'
P P 0.1023 0.0942 'International Tables Vol C Tables 4.2.6.8 and 6.1.1.4'

loop_
_geom_angle_atom_site_label_1
_geom_angle_atom_site_label_2
_geom_angle_atom_site_label_3
_geom_angle_site_symmetry_1
_geom_angle_site_symmetry_3
_geom_angle
_geom_angle_publ_flag
O5 P2 O6 . . 103.0(3) ?
O5 P2 O8A . . 100.2(3) ?
O7 P2 O5 . . 118.3(2) ?
O7 P2 O8 . . 129.5(3) ?
O7 P2 O6 . . 96.3(3) ?
O7 P2 O8A . . 93.2(3) ?
O7 P2 O6A . . 136.8(4) ?
O8 P2 O5 . . 105.4(3) ?
O8 P2 O6 . . 97.5(3) ?
O6A P2 O5 . . 102.1(3) ?
O6A P2 O8A . . 94.3(4) ?
O3 P1 O4 . . 117.5(2) ?
O3 P1 O2 . . 116.6(3) ?
O3 P1 O1 . . 115.2(5) ?
O3 P1 O1A . . 114.5(7) ?
O3 P1 O2A . . 113.7(12) ?
O4 P1 O2 . . 96.0(3) ?
O1 P1 O4 . . 103.5(6) ?
O1 P1 O2 . . 105.4(8) ?
O1A P1 O2A . . 93.4(19) ?
C45 O11 H11B . . 112(4) ?
C63 O26 H26B . . 107(7) ?
C52 O15 H15A . . 108(4) ?
C44 O13 H13 . . 104(5) ?
C54 O19 H19 . . 105(4) ?
C43 O9 H9B . . 111(3) ?
C61 O22 H22 . . 116(4) ?
C70 O28 H28B . . 125(5) ?
C72 O32 H32B . . 107(7) ?
C62 O24 H24A . . 114(4) ?
C53 O17 H17A . . 109(5) ?
C71 O30 H30B . . 109(5) ?
C19 O5 P2 . . 122.5(3) ?
C13 O4 P1 . . 118.2(3) ?
C56 C55 C61 . . 120.7(4) ?
C56 C55 C60 . . 120.6(4) ?
C60 C55 C61 . . 118.7(3) ?
C47 C46 C52 . . 118.1(3) ?
C51 C46 C47 . . 120.7(4) ?
C51 C46 C52 . . 121.3(3) ?
C42 C41 C45 . . 120.9(4) ?
C40 C41 C45 . . 118.5(4) ?
C40 C41 C42 . . 120.6(4) ?
C55 C56 H56 . . 120.6 ?
C55 C56 C57 . . 118.8(4) ?
C57 C56 H56 . . 120.6 ?
C42 C37 C38 . . 121.0(4) ?
C42 C37 C43 . . 118.0(4) ?
C38 C37 C43 . . 121.0(4) ?
O12 C45 O11 . . 123.7(4) ?
O12 C45 C41 . . 121.4(4) ?
O11 C45 C41 . . 114.9(3) ?
C64 C69 H69 . . 120.0 ?
C68 C69 H69 . . 120.0 ?
C68 C69 C64 . . 120.0(4) ?
O22 C61 C55 . . 114.8(3) ?
O21 C61 O22 . . 123.9(4) ?
O21 C61 C55 . . 121.2(4) ?
O29 C71 O30 . . 124.7(4) ?
O29 C71 C66 . . 121.2(4) ?
O30 C71 C66 . . 114.1(4) ?
C66 C67 H67 . . 120.5 ?
C66 C67 C68 . . 119.0(4) ?
C68 C67 H67 . . 120.5 ?
C46 C47 H47 . . 120.3 ?
C46 C47 C48 . . 119.3(4) ?
C48 C47 H47 . . 120.3 ?
O31 C72 O32 . . 123.6(4) ?
O31 C72 C68 . . 120.5(4) ?
O32 C72 C68 . . 115.8(4) ?
C48 C49 H49 . . 120.1 ?
C50 C49 H49 . . 120.1 ?
C50 C49 C48 . . 119.8(4) ?
C66 C65 H65 . . 120.6 ?
C64 C65 H65 . . 120.6 ?
C64 C65 C66 . . 118.8(4) ?
O16 C52 O15 . . 123.1(4) ?
O16 C52 C46 . . 121.6(4) ?
O15 C52 C46 . . 115.3(4) ?
C41 C42 H42 . . 120.5 ?
C37 C42 C41 . . 119.1(4) ?
C37 C42 H42 . . 120.5 ?
C67 C66 C71 . . 120.3(4) ?
C67 C66 C65 . . 121.0(4) ?
C65 C66 C71 . . 118.7(4) ?
O14 C44 O13 . . 124.5(4) ?
O14 C44 C39 . . 121.1(4) ?
O13 C44 C39 . . 114.4(4) ?
C69 C64 C65 . . 120.8(4) ?
C69 C64 C70 . . 119.2(4) ?
C65 C64 C70 . . 120.0(4) ?
C41 C40 H40 . . 120.3 ?
C39 C40 C41 . . 119.5(4) ?
C39 C40 H40 . . 120.3 ?
O18 C53 O17 . . 124.9(4) ?
O18 C53 C48 . . 120.3(4) ?
O17 C53 C48 . . 114.8(4) ?
C47 C48 C53 . . 120.8(4) ?
C49 C48 C47 . . 120.1(4) ?
C49 C48 C53 . . 119.1(4) ?
C60 C59 C63 . . 121.0(4) ?
C58 C59 C63 . . 119.5(4) ?
C58 C59 C60 . . 119.4(4) ?
C77 C76 H76 . . 120.0 ?
C75 C76 H76 . . 120.0 ?
C75 C76 C77 . . 120.0(4) ?
C74 C73 C79 . . 119.9(4) ?
C74 C73 C78 . . 119.5(4) ?
C78 C73 C79 . . 120.6(4) ?
C73 C74 H74 . . 120.0 ?
C75 C74 C73 . . 120.0(4) ?
C75 C74 H74 . . 120.0 ?
O24 C62 C57 . . 115.8(4) ?
O23 C62 O24 . . 124.8(4) ?
O23 C62 C57 . . 119.4(4) ?
C56 C57 C62 . . 118.2(3) ?
C58 C57 C56 . . 120.6(4) ?
C58 C57 C62 . . 121.2(4) ?
C37 C38 H38A . . 120.4 ?
C39 C38 C37 . . 119.2(4) ?
C39 C38 H38A . . 120.4 ?
O10 C43 O9 . . 124.1(4) ?
O10 C43 C37 . . 121.7(4) ?
O9 C43 C37 . . 114.2(4) ?
C46 C51 H51 . . 120.2 ?
C46 C51 C50 . . 119.7(4) ?
C50 C51 H51 . . 120.2 ?
C69 C68 C67 . . 120.3(4) ?
C69 C68 C72 . . 121.3(4) ?
C67 C68 C72 . . 118.4(4) ?
O35 C80 C75 . . 117.6(4) ?
O36 C80 C75 . . 117.5(4) ?
O36 C80 O35 . . 124.9(4) ?
O26 C63 C59 . . 115.9(4) ?
O25 C63 O26 . . 124.3(4) ?
O25 C63 C59 . . 119.8(4) ?
O37 C79 C73 . . 118.6(4) ?
O37 C79 O38 . . 124.4(4) ?
O38 C79 C73 . . 117.0(4) ?
C49 C50 C51 . . 120.4(4) ?
C49 C50 C54 . . 120.8(4) ?
C51 C50 C54 . . 118.8(4) ?
C73 C78 H78 . . 119.9 ?
C77 C78 C73 . . 120.2(4) ?
C77 C78 H78 . . 119.9 ?
O20 C54 O19 . . 124.0(4) ?
O20 C54 C50 . . 120.4(4) ?
O19 C54 C50 . . 115.5(4) ?
C55 C60 C59 . . 120.1(4) ?
C55 C60 H60 . . 120.0 ?
C59 C60 H60 . . 120.0 ?
O27 C70 O28 . . 124.5(4) ?
O27 C70 C64 . . 119.9(4) ?
O28 C70 C64 . . 115.5(4) ?
C59 C58 H58 . . 119.8 ?
C57 C58 C59 . . 120.5(4) ?
C57 C58 H58 . . 119.8 ?
C76 C77 C81 . . 120.2(4) ?
C78 C77 C76 . . 120.2(4) ?
C78 C77 C81 . . 119.6(4) ?
O33 C81 C77 . . 115.4(4) ?
O34 C81 C77 . . 120.2(4) ?
O34 C81 O33 . . 124.5(4) ?
C76 C75 C74 . . 120.1(4) ?
C76 C75 C80 . . 120.0(4) ?
C74 C75 C80 . . 119.9(4) ?
C40 C39 C44 . . 120.2(4) ?
C40 C39 C38 . . 120.6(4) ?
C38 C39 C44 . . 119.2(4) ?
C20 C19 O5 . . 116.9(4) ?
C24 C19 O5 . . 121.5(5) ?
C24 C19 C20 . . 121.6(5) ?
C19 C20 H20 . . 120.2 ?
C21 C20 C19 . . 119.5(5) ?
C21 C20 H20 . . 120.2 ?
C7 O2 P1 . . 119.7(6) ?
C20 C21 H21 . . 120.6 ?
C20 C21 C22 . . 118.8(5) ?
C22 C21 H21 . . 120.6 ?
C21 C22 Cl2 . . 119.5(4) ?
C23 C22 Cl2 . . 119.3(4) ?
C23 C22 C21 . . 121.2(5) ?
C18 C13 O4 . . 118.8(5) ?
C18 C13 C14 . . 122.7(6) ?
C14 C13 O4 . . 118.5(6) ?
C19 C24 H24 . . 120.3 ?
C19 C24 C23 . . 119.4(5) ?
C23 C24 H24 . . 120.3 ?
C22 C23 H23 . . 120.3 ?
C24 C23 C22 . . 119.5(5) ?
C24 C23 H23 . . 120.3 ?
C13 C18 H18 . . 120.5 ?
C13 C18 C17 . . 119.0(6) ?
C17 C18 H18 . . 120.5 ?
C15 C16 H16 . . 119.8 ?
C15 C16 C17 . . 120.3(6) ?
C17 C16 H16 . . 119.8 ?
C2 C1 O1 . . 118.6(10) ?
C6 C1 C2 . . 123.5(11) ?
C6 C1 O1 . . 117.9(10) ?
C16 C15 H15 . . 119.9 ?
C14 C15 C16 . . 120.3(6) ?
C14 C15 H15 . . 119.9 ?
C13 C14 H14 . . 120.9 ?
C15 C14 C13 . . 118.2(6) ?
C15 C14 H14 . . 120.9 ?
C18 C17 H17 . . 120.2 ?
C16 C17 C18 . . 119.5(6) ?
C16 C17 H17 . . 120.2 ?
C31 O8 P2 . . 118.7(5) ?
C33 C32 H32 . . 120.5 ?
C31 C32 H32 . . 120.5 ?
C31 C32 C33 . . 118.9(9) ?
C8 C7 O2 . . 119.2(10) ?
C8 C7 C12 . . 122.7(11) ?
C12 C7 O2 . . 117.9(9) ?
C25 O6 P2 . . 125.3(5) ?
C1 C2 H2 . . 120.7 ?
C1 C2 C3 . . 118.5(10) ?
C3 C2 H2 . . 120.7 ?
C7 C8 H8 . . 121.6 ?
C9 C8 C7 . . 116.8(11) ?
C9 C8 H8 . . 121.6 ?
C1 C6 H6 . . 120.8 ?
C5 C6 C1 . . 118.4(10) ?
C5 C6 H6 . . 120.8 ?
C6 C5 H5 . . 119.0 ?
C6 C5 C4 . . 121.9(9) ?
C4 C5 H5 . . 119.0 ?
C2 C3 H3 . . 121.5 ?
C4 C3 C2 . . 117.0(9) ?
C4 C3 H3 . . 121.5 ?
C32 C33 H33 . . 120.7 ?
C32 C33 C34 . . 118.6(8) ?
C34 C33 H33 . . 120.7 ?
C5 C4 Cl1 . . 124.5(8) ?
C5 C4 C3 . . 120.5(9) ?
C3 C4 Cl1 . . 114.9(7) ?
C7 C12 H12 . . 120.5 ?
C11 C12 C7 . . 119.0(10) ?
C11 C12 H12 . . 120.5 ?
C32 C31 O8 . . 116.4(8) ?
C32 C31 C36 . . 124.0(8) ?
C36 C31 O8 . . 119.7(7) ?
C8 C9 H9 . . 119.7 ?
C8 C9 C10 . . 120.5(9) ?
C10 C9 H9 . . 119.7 ?
O6 C25 C26 . . 123.9(5) ?
O6 C25 C30 . . 116.1(5) ?
C26 C25 C30 . . 120.0 ?
C25 C26 H26 . . 120.0 ?
C27 C26 C25 . . 120.0 ?
C27 C26 H26 . . 120.0 ?
C26 C27 H27 . . 120.0 ?
C28 C27 C26 . . 120.0 ?
C28 C27 H27 . . 120.0 ?
C27 C28 H28 . . 120.0 ?
C27 C28 C29 . . 120.0 ?
C29 C28 H28 . . 120.0 ?
C28 C29 H29 . . 120.0 ?
C28 C29 C30 . . 120.0 ?
C30 C29 H29 . . 120.0 ?
C25 C30 H30 . . 120.0 ?
C29 C30 C25 . . 120.0 ?
C29 C30 H30 . . 120.0 ?
C12 C11 H11 . . 120.0 ?
C12 C11 C10 . . 120.1(10) ?
C10 C11 H11 . . 120.0 ?
C36 C35 H35 . . 119.6 ?
C34 C35 H35 . . 119.6 ?
C34 C35 C36 . . 120.8(8) ?
C9 C10 H10 . . 119.6 ?
C11 C10 C9 . . 120.8(10) ?
C11 C10 H10 . . 119.6 ?
C31 C36 C35 . . 117.6(8) ?
C31 C36 H36 . . 121.2 ?
C35 C36 H36 . . 121.2 ?
C33 C34 H34 . . 120.0 ?
C35 C34 C33 . . 120.1(8) ?
C35 C34 H34 . . 120.0 ?
C36A C31A C32A . . 120.0 ?
C36A C31A O8A . . 120.2(6) ?
C32A C31A O8A . . 119.7(6) ?
C31A C36A H36A . . 120.0 ?
C31A C36A C35A . . 120.0 ?
C35A C36A H36A . . 120.0 ?
C36A C35A H35A . . 120.0 ?
C34A C35A C36A . . 120.0 ?
C34A C35A H35A . . 120.0 ?
C35A C34A H34A . . 120.0 ?
C35A C34A C33A . . 120.0 ?
C33A C34A H34A . . 120.0 ?
C34A C33A H33A . . 120.0 ?
C34A C33A C32A . . 120.0 ?
C32A C33A H33A . . 120.0 ?
C31A C32A H32A . . 120.0 ?
C33A C32A C31A . . 120.0 ?
C33A C32A H32A . . 120.0 ?
C31A O8A P2 . . 125.1(6) ?
C25A O6A P2 . . 116.8(7) ?
C26A C25A O6A . . 121.8(6) ?
C26A C25A C30A . . 120.0 ?
C30A C25A O6A . . 118.2(6) ?
C25A C26A H26A . . 120.0 ?
C25A C26A C27A . . 120.0 ?
C27A C26A H26A . . 120.0 ?
C26A C27A H27A . . 120.0 ?
C28A C27A C26A . . 120.0 ?
C28A C27A H27A . . 120.0 ?
C27A C28A H28A . . 120.0 ?
C27A C28A C29A . . 120.0 ?
C29A C28A H28A . . 120.0 ?
C28A C29A H29A . . 120.0 ?
C30A C29A C28A . . 120.0 ?
C30A C29A H29A . . 120.0 ?
C25A C30A H30A . . 120.0 ?
C29A C30A C25A . . 120.0 ?
C29A C30A H30A . . 120.0 ?
C1 O1 P1 . . 122.3(10) ?
C2A C1A C6A . . 124.8(19) ?
C2A C1A O1A . . 118.7(16) ?
C6A C1A O1A . . 113.7(15) ?
C1A C2A H2A . . 121.4 ?
C1A C2A C3A . . 117.2(16) ?
C3A C2A H2A . . 121.4 ?
C1A C6A H6A . . 122.0 ?
C5A C6A C1A . . 116.0(15) ?
C5A C6A H6A . . 122.0 ?
C6A C5A H5A . . 118.7 ?
C6A C5A C4A . . 122.5(15) ?
C4A C5A H5A . . 118.7 ?
C2A C3A H3A . . 122.4 ?
C4A C3A C2A . . 115.2(14) ?
C4A C3A H3A . . 122.4 ?
C5A C4A Cl1A . . 124.8(14) ?
C5A C4A C3A . . 121.6(14) ?
C3A C4A Cl1A . . 113.6(13) ?
C1A O1A P1 . . 121.1(17) ?
C81 O33 H33B . . 107(5) ?
C79 O38 H38 . . 107(5) ?
C80 O35 H35B . . 109.5 ?
C80 O36 H36B . . 109.5 ?
C7A O2A P1 . . 119(2) ?
C12A C7A O2A . . 117.2(18) ?
C8A C7A O2A . . 120.5(19) ?
C8A C7A C12A . . 122.3(17) ?
C7A C12A H12A . . 120.6 ?
C11A C12A C7A . . 118.9(16) ?
C11A C12A H12A . . 120.6 ?
C12A C11A H11A . . 119.7 ?
C12A C11A C10A . . 120.6(15) ?
C10A C11A H11A . . 119.7 ?
C7A C8A H8A . . 121.2 ?
C9A C8A C7A . . 117.5(16) ?
C9A C8A H8A . . 121.2 ?
C8A C9A H9A . . 120.3 ?
C8A C9A C10A . . 119.5(15) ?
C10A C9A H9A . . 120.3 ?
C11A C10A C9A . . 120.4(15) ?
C11A C10A H10A . . 119.8 ?
C9A C10A H10A . . 119.8 ?

loop_
_geom_bond_atom_site_label_1
_geom_bond_atom_site_label_2
_geom_bond_site_symmetry_2
_geom_bond_distance
_geom_bond_publ_flag
Cl2 C22 . 1.752(5) ?
P2 O5 . 1.590(4) ?
P2 O7 . 1.388(4) ?
P2 O8 . 1.498(5) ?
P2 O6 . 1.736(6) ?
P2 O8A . 1.764(7) ?
P2 O6A . 1.540(8) ?
P1 O3 . 1.467(4) ?
P1 O4 . 1.565(4) ?
P1 O2 . 1.627(7) ?
P1 O1 . 1.553(11) ?
P1 O1A . 1.482(16) ?
P1 O2A . 1.65(2) ?
Cl1 C4 . 1.706(10) ?
O12 C45 . 1.241(5) ?
O20 C54 . 1.241(5) ?
O11 C45 . 1.307(5) ?
O11 H11B . 0.97(6) ?
O16 C52 . 1.233(5) ?
O14 C44 . 1.235(5) ?
O26 C63 . 1.299(5) ?
O26 H26B . 0.84(2) ?
O15 C52 . 1.315(5) ?
O15 H15A . 0.89(6) ?
O31 C72 . 1.248(5) ?
O29 C71 . 1.228(5) ?
O13 C44 . 1.312(5) ?
O13 H13 . 0.96(2) ?
O25 C63 . 1.245(5) ?
O10 C43 . 1.235(5) ?
O19 C54 . 1.304(5) ?
O19 H19 . 0.97(7) ?
O9 C43 . 1.310(5) ?
O9 H9B . 0.84(5) ?
O27 C70 . 1.251(5) ?
O22 C61 . 1.311(5) ?
O22 H22 . 0.96(6) ?
O28 C70 . 1.289(5) ?
O28 H28B . 0.96(2) ?
O32 C72 . 1.294(5) ?
O32 H32B . 0.96(2) ?
O24 C62 . 1.298(5) ?
O24 H24A . 1.02(8) ?
O18 C53 . 1.227(5) ?
O17 C53 . 1.304(5) ?
O17 H17A . 0.83(7) ?
O21 C61 . 1.229(5) ?
O30 C71 . 1.291(5) ?
O30 H30B . 0.83(7) ?
O23 C62 . 1.242(5) ?
O5 C19 . 1.409(6) ?
O4 C13 . 1.430(7) ?
C55 C56 . 1.392(5) ?
C55 C61 . 1.493(5) ?
C55 C60 . 1.393(6) ?
C46 C47 . 1.398(5) ?
C46 C52 . 1.489(5) ?
C46 C51 . 1.386(5) ?
C41 C45 . 1.489(5) ?
C41 C42 . 1.401(5) ?
C41 C40 . 1.396(6) ?
C56 H56 . 0.9500 ?
C56 C57 . 1.409(5) ?
C37 C42 . 1.387(5) ?
C37 C38 . 1.398(6) ?
C37 C43 . 1.494(6) ?
C69 H69 . 0.9500 ?
C69 C64 . 1.389(5) ?
C69 C68 . 1.383(6) ?
C71 C66 . 1.508(5) ?
C67 H67 . 0.9500 ?
C67 C66 . 1.387(6) ?
C67 C68 . 1.415(5) ?
C47 H47 . 0.9500 ?
C47 C48 . 1.401(6) ?
C72 C68 . 1.479(6) ?
C49 H49 . 0.9500 ?
C49 C48 . 1.395(6) ?
C49 C50 . 1.394(6) ?
C65 H65 . 0.9500 ?
C65 C66 . 1.404(5) ?
C65 C64 . 1.399(5) ?
C42 H42 . 0.9500 ?
C44 C39 . 1.493(6) ?
C64 C70 . 1.486(6) ?
C40 H40 . 0.9500 ?
C40 C39 . 1.391(5) ?
C53 C48 . 1.487(6) ?
C59 C63 . 1.482(6) ?
C59 C60 . 1.402(5) ?
C59 C58 . 1.391(6) ?
C76 H76 . 0.9500 ?
C76 C77 . 1.401(6) ?
C76 C75 . 1.393(6) ?
C73 C74 . 1.404(6) ?
C73 C79 . 1.480(6) ?
C73 C78 . 1.406(6) ?
C74 H74 . 0.9500 ?
C74 C75 . 1.393(6) ?
C62 C57 . 1.497(6) ?
C57 C58 . 1.381(6) ?
C38 H38A . 0.9500 ?
C38 C39 . 1.395(5) ?
C51 H51 . 0.9500 ?
C51 C50 . 1.395(6) ?
C80 C75 . 1.500(5) ?
C80 O35 . 1.262(5) ?
C80 O36 . 1.258(5) ?
C79 O37 . 1.263(5) ?
C79 O38 . 1.284(5) ?
C50 C54 . 1.480(5) ?
C78 H78 . 0.9500 ?
C78 C77 . 1.381(6) ?
C60 H60 . 0.9500 ?
C58 H58 . 0.9500 ?
C77 C81 . 1.492(6) ?
C81 O33 . 1.291(5) ?
C81 O34 . 1.249(5) ?
C19 C20 . 1.386(7) ?
C19 C24 . 1.368(7) ?
C20 H20 . 0.9500 ?
C20 C21 . 1.384(7) ?
O2 C7 . 1.419(14) ?
C21 H21 . 0.9500 ?
C21 C22 . 1.389(7) ?
C22 C23 . 1.385(8) ?
C13 C18 . 1.350(8) ?
C13 C14 . 1.393(8) ?
C24 H24 . 0.9500 ?
C24 C23 . 1.384(7) ?
C23 H23 . 0.9500 ?
C18 H18 . 0.9500 ?
C18 C17 . 1.389(8) ?
C16 H16 . 0.9500 ?
C16 C15 . 1.382(9) ?
C16 C17 . 1.389(9) ?
C1 C2 . 1.371(14) ?
C1 C6 . 1.368(14) ?
C1 O1 . 1.446(14) ?
C15 H15 . 0.9500 ?
C15 C14 . 1.374(9) ?
C14 H14 . 0.9500 ?
C17 H17 . 0.9500 ?
O8 C31 . 1.456(10) ?
C32 H32 . 0.9500 ?
C32 C33 . 1.407(11) ?
C32 C31 . 1.341(11) ?
C7 C8 . 1.394(14) ?
C7 C12 . 1.395(15) ?
O6 C25 . 1.383(6) ?
C2 H2 . 0.9500 ?
C2 C3 . 1.433(14) ?
C8 H8 . 0.9500 ?
C8 C9 . 1.379(13) ?
C6 H6 . 0.9500 ?
C6 C5 . 1.333(14) ?
C5 H5 . 0.9500 ?
C5 C4 . 1.393(12) ?
C3 H3 . 0.9500 ?
C3 C4 . 1.401(13) ?
C33 H33 . 0.9500 ?
C33 C34 . 1.411(11) ?
C12 H12 . 0.9500 ?
C12 C11 . 1.358(14) ?
C31 C36 . 1.379(11) ?
C9 H9 . 0.9500 ?
C9 C10 . 1.404(13) ?
C25 C26 . 1.3900 ?
C25 C30 . 1.3900 ?
C26 H26 . 0.9500 ?
C26 C27 . 1.3900 ?
C27 H27 . 0.9500 ?
C27 C28 . 1.3900 ?
C28 H28 . 0.9500 ?
C28 C29 . 1.3900 ?
C29 H29 . 0.9500 ?
C29 C30 . 1.3900 ?
C30 H30 . 0.9500 ?
C11 H11 . 0.9500 ?
C11 C10 . 1.371(12) ?
C35 H35 . 0.9500 ?
C35 C36 . 1.390(11) ?
C35 C34 . 1.374(11) ?
C10 H10 . 0.9500 ?
C36 H36 . 0.9500 ?
C34 H34 . 0.9500 ?
C31A C36A . 1.3900 ?
C31A C32A . 1.3900 ?
C31A O8A . 1.396(8) ?
C36A H36A . 0.9500 ?
C36A C35A . 1.3900 ?
C35A H35A . 0.9500 ?
C35A C34A . 1.3900 ?
C34A H34A . 0.9500 ?
C34A C33A . 1.3900 ?
C33A H33A . 0.9500 ?
C33A C32A . 1.3900 ?
C32A H32A . 0.9500 ?
O6A C25A . 1.408(9) ?
C25A C26A . 1.3900 ?
C25A C30A . 1.3900 ?
C26A H26A . 0.9500 ?
C26A C27A . 1.3900 ?
C27A H27A . 0.9500 ?
C27A C28A . 1.3900 ?
C28A H28A . 0.9500 ?
C28A C29A . 1.3900 ?
C29A H29A . 0.9500 ?
C29A C30A . 1.3900 ?
C30A H30A . 0.9500 ?
Cl1A C4A . 1.692(16) ?
C1A C2A . 1.36(2) ?
C1A C6A . 1.37(2) ?
C1A O1A . 1.47(2) ?
C2A H2A . 0.9500 ?
C2A C3A . 1.453(19) ?
C6A H6A . 0.9500 ?
C6A C5A . 1.338(18) ?
C5A H5A . 0.9500 ?
C5A C4A . 1.380(18) ?
C3A H3A . 0.9500 ?
C3A C4A . 1.412(19) ?
O33 H33B . 0.95(2) ?
O38 H38 . 0.96(2) ?
O35 H35B . 0.8400 ?
O36 H36B . 0.8400 ?
O2A C7A . 1.41(2) ?
C7A C12A . 1.40(2) ?
C7A C8A . 1.39(2) ?
C12A H12A . 0.9500 ?
C12A C11A . 1.35(2) ?
C11A H11A . 0.9500 ?
C11A C10A . 1.375(18) ?
C8A H8A . 0.9500 ?
C8A C9A . 1.38(2) ?
C9A H9A . 0.9500 ?
C9A C10A . 1.417(18) ?
C10A H10A . 0.9500 ?

loop_
_geom_torsion_atom_site_label_1
_geom_torsion_atom_site_label_2
_geom_torsion_atom_site_label_3
_geom_torsion_atom_site_label_4
_geom_torsion_site_symmetry_1
_geom_torsion_site_symmetry_2
_geom_torsion_site_symmetry_3
_geom_torsion_site_symmetry_4
_geom_torsion
_geom_torsion_publ_flag
Cl2 C22 C23 C24 . . . . 179.4(4) ?
P2 O5 C19 C20 . . . . 122.1(4) ?
P2 O5 C19 C24 . . . . -60.9(6) ?
P2 O8 C31 C32 . . . . -150.5(8) ?
P2 O8 C31 C36 . . . . 30.3(12) ?
P2 O6 C25 C26 . . . . 25.8(10) ?
P2 O6 C25 C30 . . . . -155.1(5) ?
P2 O6A C25A C26A . . . . 114.5(8) ?
P2 O6A C25A C30A . . . . -67.8(9) ?
P1 O4 C13 C18 . . . . 99.4(5) ?
P1 O4 C13 C14 . . . . -83.0(6) ?
P1 O2 C7 C8 . . . . -74.8(12) ?
P1 O2 C7 C12 . . . . 110.5(9) ?
P1 O2A C7A C12A . . . . 96(5) ?
P1 O2A C7A C8A . . . . -85(5) ?
O14 C44 C39 C40 . . . . 174.3(4) ?
O14 C44 C39 C38 . . . . -5.8(7) ?
O31 C72 C68 C69 . . . . -174.8(4) ?
O31 C72 C68 C67 . . . . 4.6(7) ?
O29 C71 C66 C67 . . . . -177.3(4) ?
O29 C71 C66 C65 . . . . 2.1(6) ?
O13 C44 C39 C40 . . . . -5.9(6) ?
O13 C44 C39 C38 . . . . 174.0(4) ?
O32 C72 C68 C69 . . . . 5.5(6) ?
O32 C72 C68 C67 . . . . -175.0(4) ?
O24 C62 C57 C56 . . . . -174.5(4) ?
O24 C62 C57 C58 . . . . 4.9(6) ?
O18 C53 C48 C47 . . . . -175.1(4) ?
O18 C53 C48 C49 . . . . 3.3(7) ?
O17 C53 C48 C47 . . . . 4.3(6) ?
O17 C53 C48 C49 . . . . -177.4(4) ?
O30 C71 C66 C67 . . . . 3.2(6) ?
O30 C71 C66 C65 . . . . -177.5(4) ?
O23 C62 C57 C56 . . . . 3.9(6) ?
O23 C62 C57 C58 . . . . -176.6(4) ?
O5 P2 O8 C31 . . . . 55.7(7) ?
O5 P2 O6 C25 . . . . 41.8(7) ?
O5 P2 O8A C31A . . . . -45.0(7) ?
O5 P2 O6A C25A . . . . -59.7(7) ?
O5 C19 C20 C21 . . . . 177.9(4) ?
O5 C19 C24 C23 . . . . -178.2(5) ?
O7 P2 O5 C19 . . . . -2.0(5) ?
O7 P2 O8 C31 . . . . -94.0(7) ?
O7 P2 O6 C25 . . . . 162.8(7) ?
O7 P2 O8A C31A . . . . -164.5(7) ?
O7 P2 O6A C25A . . . . 99.5(7) ?
O3 P1 O4 C13 . . . . 54.3(5) ?
O3 P1 O2 C7 . . . . -8.7(8) ?
O3 P1 O1 C1 . . . . 6.7(16) ?
O3 P1 O1A C1A . . . . 39.4(17) ?
O3 P1 O2A C7A . . . . 23(3) ?
O4 P1 O2 C7 . . . . -133.7(7) ?
O4 P1 O1 C1 . . . . 136.3(11) ?
O4 C13 C18 C17 . . . . 176.5(4) ?
O4 C13 C14 C15 . . . . -176.9(5) ?
C55 C56 C57 C62 . . . . 179.4(4) ?
C55 C56 C57 C58 . . . . -0.1(7) ?
C46 C47 C48 C49 . . . . 0.6(7) ?
C46 C47 C48 C53 . . . . 178.9(4) ?
C46 C51 C50 C49 . . . . -0.8(7) ?
C46 C51 C50 C54 . . . . 178.3(4) ?
C41 C40 C39 C44 . . . . -179.4(4) ?
C41 C40 C39 C38 . . . . 0.7(7) ?
C56 C55 C61 O22 . . . . 6.8(6) ?
C56 C55 C61 O21 . . . . -171.0(4) ?
C56 C55 C60 C59 . . . . 0.4(7) ?
C56 C57 C58 C59 . . . . 0.7(7) ?
C37 C38 C39 C44 . . . . -178.8(4) ?
C37 C38 C39 C40 . . . . 1.1(7) ?
C45 C41 C42 C37 . . . . 178.7(4) ?
C45 C41 C40 C39 . . . . -179.6(4) ?
C69 C64 C70 O27 . . . . -6.9(7) ?
C69 C64 C70 O28 . . . . 171.7(4) ?
C61 C55 C56 C57 . . . . 179.2(4) ?
C61 C55 C60 C59 . . . . -179.3(4) ?
C47 C46 C52 O16 . . . . 6.0(7) ?
C47 C46 C52 O15 . . . . -173.3(4) ?
C47 C46 C51 C50 . . . . 1.0(7) ?
C49 C50 C54 O20 . . . . 169.2(4) ?
C49 C50 C54 O19 . . . . -9.5(6) ?
C65 C64 C70 O27 . . . . 173.3(4) ?
C65 C64 C70 O28 . . . . -8.1(6) ?
C52 C46 C47 C48 . . . . 179.2(4) ?
C52 C46 C51 C50 . . . . -179.2(4) ?
C42 C41 C45 O12 . . . . -173.4(4) ?
C42 C41 C45 O11 . . . . 6.1(6) ?
C42 C41 C40 C39 . . . . -1.7(7) ?
C42 C37 C38 C39 . . . . -2.0(6) ?
C42 C37 C43 O10 . . . . -0.8(6) ?
C42 C37 C43 O9 . . . . -179.7(4) ?
C66 C67 C68 C69 . . . . -1.3(6) ?
C66 C67 C68 C72 . . . . 179.2(4) ?
C66 C65 C64 C69 . . . . 0.1(6) ?
C66 C65 C64 C70 . . . . 179.9(4) ?
C64 C69 C68 C67 . . . . 0.6(6) ?
C64 C69 C68 C72 . . . . -180.0(4) ?
C64 C65 C66 C71 . . . . 179.8(4) ?
C64 C65 C66 C67 . . . . -0.8(6) ?
C40 C41 C45 O12 . . . . 4.5(7) ?
C40 C41 C45 O11 . . . . -176.1(4) ?
C40 C41 C42 C37 . . . . 0.8(6) ?
C48 C49 C50 C51 . . . . 0.4(7) ?
C48 C49 C50 C54 . . . . -178.6(4) ?
C76 C77 C81 O33 . . . . 10.0(6) ?
C76 C77 C81 O34 . . . . -170.5(4) ?
C73 C74 C75 C76 . . . . -1.9(7) ?
C73 C74 C75 C80 . . . . 179.0(4) ?
C73 C78 C77 C76 . . . . -0.6(7) ?
C73 C78 C77 C81 . . . . 179.5(4) ?
C74 C73 C79 O37 . . . . 172.2(4) ?
C74 C73 C79 O38 . . . . -7.2(7) ?
C74 C73 C78 C77 . . . . -0.4(7) ?
C62 C57 C58 C59 . . . . -178.7(4) ?
C38 C37 C42 C41 . . . . 1.0(6) ?
C38 C37 C43 O10 . . . . 177.7(4) ?
C38 C37 C43 O9 . . . . -1.3(6) ?
C43 C37 C42 C41 . . . . 179.5(4) ?
C43 C37 C38 C39 . . . . 179.6(4) ?
C51 C46 C47 C48 . . . . -0.9(7) ?
C51 C46 C52 O16 . . . . -173.9(4) ?
C51 C46 C52 O15 . . . . 6.9(6) ?
C51 C50 C54 O20 . . . . -9.9(7) ?
C51 C50 C54 O19 . . . . 171.4(4) ?
C68 C69 C64 C65 . . . . 0.0(7) ?
C68 C69 C64 C70 . . . . -179.8(4) ?
C68 C67 C66 C71 . . . . -179.2(4) ?
C68 C67 C66 C65 . . . . 1.4(6) ?
C63 C59 C60 C55 . . . . -179.6(4) ?
C63 C59 C58 C57 . . . . 179.1(4) ?
C79 C73 C74 C75 . . . . 180.0(4) ?
C79 C73 C78 C77 . . . . -178.7(4) ?
C50 C49 C48 C47 . . . . -0.4(7) ?
C50 C49 C48 C53 . . . . -178.7(4) ?
C78 C73 C74 C75 . . . . 1.6(7) ?
C78 C73 C79 O37 . . . . -9.5(7) ?
C78 C73 C79 O38 . . . . 171.1(4) ?
C78 C77 C81 O33 . . . . -170.1(4) ?
C78 C77 C81 O34 . . . . 9.4(7) ?
C60 C55 C56 C57 . . . . -0.5(6) ?
C60 C55 C61 O22 . . . . -173.5(4) ?
C60 C55 C61 O21 . . . . 8.7(6) ?
C60 C59 C63 O26 . . . . -9.0(6) ?
C60 C59 C63 O25 . . . . 171.7(4) ?
C60 C59 C58 C57 . . . . -0.8(7) ?
C58 C59 C63 O26 . . . . 171.1(4) ?
C58 C59 C63 O25 . . . . -8.2(7) ?
C58 C59 C60 C55 . . . . 0.3(7) ?
C77 C76 C75 C74 . . . . 0.9(7) ?
C77 C76 C75 C80 . . . . 180.0(4) ?
C75 C76 C77 C78 . . . . 0.4(7) ?
C75 C76 C77 C81 . . . . -179.7(4) ?
C19 C20 C21 C22 . . . . 0.8(8) ?
C19 C24 C23 C22 . . . . 0.1(8) ?
C20 C19 C24 C23 . . . . -1.3(8) ?
C20 C21 C22 Cl2 . . . . -179.8(4) ?
C20 C21 C22 C23 . . . . -2.0(8) ?
O2 P1 O4 C13 . . . . 178.6(5) ?
O2 P1 O1 C1 . . . . -123.4(12) ?
O2 C7 C8 C9 . . . . -175.8(9) ?
O2 C7 C12 C11 . . . . 176.5(8) ?
C21 C22 C23 C24 . . . . 1.6(8) ?
C13 C18 C17 C16 . . . . 1.3(7) ?
C24 C19 C20 C21 . . . . 0.9(8) ?
C18 C13 C14 C15 . . . . 0.7(9) ?
C16 C15 C14 C13 . . . . -0.5(9) ?
C1 C2 C3 C4 . . . . -1(2) ?
C1 C6 C5 C4 . . . . -4(2) ?
C15 C16 C17 C18 . . . . -1.1(8) ?
C14 C13 C18 C17 . . . . -1.1(8) ?
C17 C16 C15 C14 . . . . 0.8(9) ?
O8 P2 O5 C19 . . . . -155.7(4) ?
O8 P2 O6 C25 . . . . -66.0(7) ?
O8 C31 C36 C35 . . . . -179.0(9) ?
C32 C33 C34 C35 . . . . 0.1(16) ?
C32 C31 C36 C35 . . . . 1.8(16) ?
C7 C8 C9 C10 . . . . -0.7(15) ?
C7 C12 C11 C10 . . . . -0.4(12) ?
O6 P2 O5 C19 . . . . 102.6(4) ?
O6 P2 O8 C31 . . . . 161.4(6) ?
O6 C25 C26 C27 . . . . 179.0(9) ?
O6 C25 C30 C29 . . . . -179.1(9) ?
C2 C1 C6 C5 . . . . 1(3) ?
C2 C1 O1 P1 . . . . 118.0(19) ?
C2 C3 C4 Cl1 . . . . 179.7(9) ?
C2 C3 C4 C5 . . . . -1.5(16) ?
C8 C7 C12 C11 . . . . 2.0(15) ?
C8 C9 C10 C11 . . . . 2.2(13) ?
C6 C1 C2 C3 . . . . 1(3) ?
C6 C1 O1 P1 . . . . -65(2) ?
C6 C5 C4 Cl1 . . . . -177.7(12) ?
C6 C5 C4 C3 . . . . 3.7(18) ?
C33 C32 C31 O8 . . . . 178.4(9) ?
C33 C32 C31 C36 . . . . -2.5(16) ?
C12 C7 C8 C9 . . . . -1.4(17) ?
C12 C11 C10 C9 . . . . -1.6(12) ?
C31 C32 C33 C34 . . . . 1.4(15) ?
C25 C26 C27 C28 . . . . 0.0 ?
C26 C25 C30 C29 . . . . 0.0 ?
C26 C27 C28 C29 . . . . 0.0 ?
C27 C28 C29 C30 . . . . 0.0 ?
C28 C29 C30 C25 . . . . 0.0 ?
C30 C25 C26 C27 . . . . 0.0 ?
C36 C35 C34 C33 . . . . -0.7(16) ?
C34 C35 C36 C31 . . . . -0.2(15) ?
C31A C36A C35A C34A . . . . 0.0 ?
C36A C31A C32A C33A . . . . 0.0 ?
C36A C31A O8A P2 . . . . 110.4(7) ?
C36A C35A C34A C33A . . . . 0.0 ?
C35A C34A C33A C32A . . . . 0.0 ?
C34A C33A C32A C31A . . . . 0.0 ?
C32A C31A C36A C35A . . . . 0.0 ?
C32A C31A O8A P2 . . . . -72.2(9) ?
O8A P2 O5 C19 . . . . -101.3(5) ?
O8A P2 O6A C25A . . . . -161.1(7) ?
O8A C31A C36A C35A . . . . 177.4(9) ?
O8A C31A C32A C33A . . . . -177.4(9) ?
O6A P2 O5 C19 . . . . 162.0(5) ?
O6A P2 O8A C31A . . . . 58.1(8) ?
O6A C25A C26A C27A . . . . 177.6(11) ?
O6A C25A C30A C29A . . . . -177.7(11) ?
C25A C26A C27A C28A . . . . 0.0 ?
C26A C25A C30A C29A . . . . 0.0 ?
C26A C27A C28A C29A . . . . 0.0 ?
C27A C28A C29A C30A . . . . 0.0 ?
C28A C29A C30A C25A . . . . 0.0 ?
C30A C25A C26A C27A . . . . 0.0 ?
O1 P1 O4 C13 . . . . -73.9(8) ?
O1 P1 O2 C7 . . . . 120.5(8) ?
O1 C1 C2 C3 . . . . 177.4(13) ?
O1 C1 C6 C5 . . . . -175.3(15) ?
C1A C2A C3A C4A . . . . -10(5) ?
C1A C6A C5A C4A . . . . 6(5) ?
C2A C1A C6A C5A . . . . -18(5) ?
C2A C1A O1A P1 . . . . -109(3) ?
C2A C3A C4A Cl1A . . . . 179(3) ?
C2A C3A C4A C5A . . . . 0(5) ?
C6A C1A C2A C3A . . . . 20(6) ?
C6A C1A O1A P1 . . . . 53(3) ?
C6A C5A C4A Cl1A . . . . -177(3) ?
C6A C5A C4A C3A . . . . 2(5) ?
O1A P1 O2A C7A . . . . -96(3) ?
O1A C1A C2A C3A . . . . 180(3) ?
O1A C1A C6A C5A . . . . -179(3) ?
O35 C80 C75 C76 . . . . 4.0(6) ?
O35 C80 C75 C74 . . . . -176.8(4) ?
O36 C80 C75 C76 . . . . -175.6(4) ?
O36 C80 C75 C74 . . . . 3.5(6) ?
O2A P1 O1A C1A . . . . 157.5(19) ?
O2A C7A C12A C11A . . . . 174(3) ?
O2A C7A C8A C9A . . . . -178(4) ?
C7A C12A C11A C10A . . . . 2(5) ?
C7A C8A C9A C10A . . . . 7(5) ?
C12A C7A C8A C9A . . . . 1(6) ?
C12A C11A C10A C9A . . . . 6(4) ?
C8A C7A C12A C11A . . . . -6(6) ?
C8A C9A C10A C11A . . . . -10(4) ?

_cod_database_fobs_code 2312307
